data_2207893
loop_
_publ_author_name
'Chen, Qiang'

_publ_section_title
;
 Bis(4-bromo-2-formylphenolato-\k^2^<i>O</i>,<i>O</i>')zinc(II)
;
_journal_coeditor_code SJ6179
_journal_issue 1
_journal_name_full 'Acta Crystallographica Section E'
_journal_page_first m56
_journal_page_last m57
_journal_paper_doi 10.1107/S1600536805040432
_journal_volume 62
_journal_year 2006
_chemical_formula_iupac '[Zn (C7 H4 Br O2)2]'
_chemical_formula_moiety 'C14 H8 Br2 O4 Zn'
_chemical_formula_sum 'C14 H8 Br2 O4 Zn'
_chemical_formula_weight 465.39
_chemical_name_systematic
;
Bis(4-bromo-2-formylphenolato-\k^2^O,O')zinc(II)
;
_space_group_IT_number 14
_symmetry_cell_setting monoclinic
_symmetry_space_group_name_Hall '-P 2ybc'
_symmetry_space_group_name_H-M 'P 1 21/c 1'
_atom_sites_solution_hydrogens geom
_atom_sites_solution_primary direct
_atom_sites_solution_secondary difmap
_audit_creation_method SHELXL-97
_cell_angle_alpha 90.00
_cell_angle_beta 95.543(4)
_cell_angle_gamma 90.00
_cell_formula_units_Z 2
_cell_length_a 16.265(4)
_cell_length_b 5.6182(14)
_cell_length_c 8.109(2)
_cell_measurement_reflns_used 709
_cell_measurement_temperature 298(2)
_cell_measurement_theta_max 24.3
_cell_measurement_theta_min 2.1
_cell_volume 737.5(3)
_computing_cell_refinement 'SAINT (Bruker, 2000)'
_computing_data_collection 'SMART (Bruker, 2000)'
_computing_data_reduction SAINT
_computing_molecular_graphics SHELXTL
_computing_publication_material SHELXTL
_computing_structure_refinement SHELXTL
_computing_structure_solution 'SHELXTL (Bruker, 2000)'
_diffrn_ambient_temperature 298(2)
_diffrn_measured_fraction_theta_full 0.996
_diffrn_measured_fraction_theta_max 0.996
_diffrn_measurement_device_type 'Bruker APEX area-detector'
_diffrn_measurement_method \w
_diffrn_radiation_monochromator graphite
_diffrn_radiation_source 'fine-focus sealed tube'
_diffrn_radiation_type MoK\a
_diffrn_radiation_wavelength 0.71073
_diffrn_reflns_av_R_equivalents 0.0672
_diffrn_reflns_av_sigmaI/netI 0.0725
_diffrn_reflns_limit_h_max 20
_diffrn_reflns_limit_h_min -20
_diffrn_reflns_limit_k_max 7
_diffrn_reflns_limit_k_min -6
_diffrn_reflns_limit_l_max 10
_diffrn_reflns_limit_l_min -10
_diffrn_reflns_number 5858
_diffrn_reflns_theta_full 27.00
_diffrn_reflns_theta_max 27.00
_diffrn_reflns_theta_min 1.26
_diffrn_standards_number 0
_exptl_absorpt_coefficient_mu 7.093
_exptl_absorpt_correction_T_max 0.528
_exptl_absorpt_correction_T_min 0.427
_exptl_absorpt_correction_type multi-scan
_exptl_absorpt_process_details '(SADABS; Bruker, 2000)'
_exptl_crystal_colour yellow
_exptl_crystal_density_diffrn 2.096
_exptl_crystal_density_method 'not measured'
_exptl_crystal_description needle
_exptl_crystal_F_000 448
_exptl_crystal_size_max 0.13
_exptl_crystal_size_mid 0.11
_exptl_crystal_size_min 0.09
_refine_diff_density_max 0.486
_refine_diff_density_min -0.525
_refine_ls_extinction_method none
_refine_ls_goodness_of_fit_ref 1.019
_refine_ls_hydrogen_treatment constr
_refine_ls_matrix_type full
_refine_ls_number_parameters 101
_refine_ls_number_reflns 1603
_refine_ls_number_restraints 0
_refine_ls_restrained_S_all 1.019
_refine_ls_R_factor_all 0.1063
_refine_ls_R_factor_gt 0.0575
_refine_ls_shift/su_max 0.001
_refine_ls_shift/su_mean 0.001
_refine_ls_structure_factor_coef Fsqd
_refine_ls_weighting_details 'calc w = 1/[\s^2^(Fo^2^)+(0.0549P)^2^+1.3455P] where P = (Fo^2^+2Fc^2^)/3'
_refine_ls_weighting_scheme calc
_refine_ls_wR_factor_gt 0.1208
_refine_ls_wR_factor_ref 0.1431
_reflns_number_gt 988
_reflns_number_total 1603
_reflns_threshold_expression I>2\s(I)
_cod_data_source_file sj6179.cif
_cod_data_source_block I
_cod_depositor_comments
;
The following automatic conversions were performed:

'_symmetry_cell_setting' value 'Monoclinic' changed to 'monoclinic'
according to /home/saulius/struct/CIF-dictionaries/cif_core.dic
dictionary named 'cif_core.dic' version 2.4.1 from 2010-06-29.

Automatic conversion script
Id: cif_fix_values 1715 2011-07-08 13:25:40Z adriana 
;
_cod_original_sg_symbol_H-M 'P 21/c'
_cod_database_code 2207893
_cod_database_fobs_code 2207893

loop_
_symmetry_equiv_pos_as_xyz
'x, y, z'
'-x, y+1/2, -z+1/2'
'-x, -y, -z'
'x, -y-1/2, z-1/2'

loop_
_atom_site_label
_atom_site_fract_x
_atom_site_fract_y
_atom_site_fract_z
_atom_site_U_iso_or_equiv
_atom_site_adp_type
_atom_site_calc_flag
_atom_site_refinement_flags
_atom_site_occupancy
. . . . . . . . .

loop_
_cod_entry_issue_id
_cod_entry_issue_origin
_cod_entry_issue_severity
_cod_entry_issue_description
_cod_entry_issue_author
_cod_entry_issue_date
1 original retraction
;
    This file does not describe any real compound and was retracted by
    the authors. The previously deposited coordinates can be reviewed
    in older revisions of this file or in the COD Subversion
    repository, svn://www.crystallography.net/cod/retracted/.

    The precise reasons for the retraction and other circumstances are
    extensively discussed in the Acta Cryst. E editorial:

    William T. A. Harrison, Jim Simpson and Matthias Weil, Acta
    Cryst. E 66 (2010) e1--e2

    http://journals.iucr.org/e/issues/2010/01/00/me0406/index.html
    http://journals.iucr.org/e/issues/2010/01/00/me0406/me0406.pdf
    doi:10.1107/S1600536809051757
    (http://dx.doi.org/10.1107/S1600536809051757)
;
'Saulius Gra\<zulis' 2010-03-20
